data_7027672
loop_
_publ_author_name
'Drljaca, Alexander'
'Hardie, Michaele J.'
'Raston, Colin L.'

_publ_section_title
;
 Selective isolation of Keggin ions using self-assembled superanion
 capsules&#x200A;&#x2020;
;
_journal_issue 20
_journal_name_full 'Journal of the Chemical Society, Dalton Transactions'
_journal_page_first 3639
_journal_paper_doi 10.1039/a905436g
_journal_year 1999
_chemical_formula_sum 'C124 H325 Al26 Na O210 S16'
_chemical_formula_weight 6414.28
_chemical_name_common
;
[Al13O4(OH)36(H2O)12][(sodium-(18-
crown-6)-dihydrate).
bis(p-sulfonatocalix[4]arene)]0.5[p-sulfonatocalix[4]arene](H20)29 
;
_chemical_name_systematic
; 
 ? 
;
_space_group_IT_number 2
_symmetry_cell_setting triclinic
_symmetry_space_group_name_Hall '-P 1'
_symmetry_space_group_name_H-M 'P -1'
_atom_sites_solution_hydrogens geom
_atom_sites_solution_primary direct
_atom_sites_solution_secondary difmap
_audit_creation_method SHELXL-97
_cell_angle_alpha 117.4770(10)
_cell_angle_beta 109.0250(10)
_cell_angle_gamma 91.3820(10)
_cell_formula_units_Z 1
_cell_length_a 17.5361(5)
_cell_length_b 20.2736(6)
_cell_length_c 21.7395(6)
_cell_measurement_temperature 123(1)
_cell_volume 6340.5(3)
_computing_structure_refinement 'SHELXL-97 (Sheldrick, 1997)'
_computing_structure_solution 'SHELXS-97 (Sheldrick, 1990)'
_diffrn_ambient_temperature 123(1)
_diffrn_measured_fraction_theta_full 0.964
_diffrn_measured_fraction_theta_max 0.964
_diffrn_measurement_device_type CCD
_diffrn_radiation_monochromator graphite
_diffrn_radiation_source 'fine-focus sealed tube'
_diffrn_radiation_type MoK\a
_diffrn_radiation_wavelength 0.71073
_diffrn_reflns_av_R_equivalents 0.055
_diffrn_reflns_av_sigmaI/netI 0.0774
_diffrn_reflns_limit_h_max 20
_diffrn_reflns_limit_h_min 0
_diffrn_reflns_limit_k_max 23
_diffrn_reflns_limit_k_min -24
_diffrn_reflns_limit_l_max 23
_diffrn_reflns_limit_l_min -25
_diffrn_reflns_number 44510
_diffrn_reflns_theta_full 25.00
_diffrn_reflns_theta_max 25.00
_diffrn_reflns_theta_min 2.96
_exptl_absorpt_coefficient_mu 0.36
_exptl_absorpt_correction_type none
_exptl_crystal_colour colourless
_exptl_crystal_density_diffrn 1.68
_exptl_crystal_density_method 'not measured'
_exptl_crystal_description needle
_exptl_crystal_F_000 3354
_exptl_crystal_size_max 0.30
_exptl_crystal_size_mid 0.15
_exptl_crystal_size_min 0.15
_refine_diff_density_max 2.487
_refine_diff_density_min -1.340
_refine_diff_density_rms 0.134
_refine_ls_extinction_method none
_refine_ls_goodness_of_fit_ref 1.029
_refine_ls_hydrogen_treatment noref
_refine_ls_matrix_type fullcycle
_refine_ls_number_parameters 1735
_refine_ls_number_reflns 21506
_refine_ls_number_restraints 0
_refine_ls_restrained_S_all 1.029
_refine_ls_R_factor_all 0.1415
_refine_ls_R_factor_gt 0.0928
_refine_ls_shift/su_max 0.013
_refine_ls_shift/su_mean 0.000
_refine_ls_structure_factor_coef Fsqd
_refine_ls_weighting_details 'calc w=1/[\s^2^(Fo^2^)+(0.1169P)^2^+57.8316P] where P=(Fo^2^+2Fc^2^)/3'
_refine_ls_weighting_scheme calc
_refine_ls_wR_factor_gt 0.2293
_refine_ls_wR_factor_ref 0.2721
_reflns_number_gt 14135
_reflns_number_total 21506
_reflns_threshold_expression >2sigma(I)
_cod_data_source_file 905436Gsup1.cif
_cod_data_source_block 1
_cod_depositor_comments
;

2023-11-21
Z value and formula fixed to values more according to usual
chemical conventions.                 miguel
;
_cod_original_formula_weight 3207.14
_cod_original_formula_units_Z 2
_cod_original_sg_symbol_H-M P-1
_cod_original_formula_sum 'C62 H162.5 Al13 Na0.50 O105 S8'
_cod_database_code 7027672

loop_
_symmetry_equiv_pos_as_xyz
'x, y, z'
'-x, -y, -z'

loop_
_atom_site_label
_atom_site_type_symbol
_atom_site_fract_x
_atom_site_fract_y
_atom_site_fract_z
_atom_site_U_iso_or_equiv
_atom_site_adp_type
_atom_site_occupancy
_atom_site_symmetry_multiplicity
_atom_site_calc_flag
_atom_site_refinement_flags
_atom_site_disorder_assembly
_atom_site_disorder_group
Na1 Na 0.5000 0.0000 0.5000 0.0349(10) Uani 1 2 d S . .
Al1 Al 0.48137(13) 0.27461(12) 0.99864(11) 0.0181(4) Uani 1 1 d . . .
Al2 Al 0.38870(13) 0.22597(12) 0.81733(11) 0.0184(4) Uani 1 1 d . . .
Al3 Al 0.32827(13) 0.12112(12) 0.85770(12) 0.0207(5) Uani 1 1 d . . .
Al4 Al 0.28385(13) 0.26997(12) 0.90288(12) 0.0212(5) Uani 1 1 d . . .
Al5 Al 0.35322(14) 0.38680(12) 1.05675(12) 0.0224(5) Uani 1 1 d . . .
Al6 Al 0.52440(14) 0.46418(12) 1.12612(12) 0.0211(5) Uani 1 1 d . . .
Al7 Al 0.46967(14) 0.36194(13) 1.17050(12) 0.0239(5) Uani 1 1 d . . .
Al8 Al 0.62730(13) 0.41982(12) 1.03974(12) 0.0200(4) Uani 1 1 d . . .
Al9 Al 0.67389(13) 0.27295(12) 0.99886(12) 0.0216(5) Uani 1 1 d . . .
Al10 Al 0.55845(12) 0.29976(11) 0.88521(11) 0.0178(4) Uani 1 1 d . . .
Al11 Al 0.61692(14) 0.17288(12) 1.04100(12) 0.0232(5) Uani 1 1 d . . .
Al12 Al 0.51397(14) 0.21629(13) 1.12706(12) 0.0247(5) Uani 1 1 d . . .
Al13 Al 0.44275(14) 0.09498(13) 0.96984(12) 0.0245(5) Uani 1 1 d . . .
S1 S 0.73264(12) 0.06852(11) 0.76898(11) 0.0300(4) Uani 1 1 d . . .
S2 S 0.84345(11) -0.19121(10) 0.39117(10) 0.0233(4) Uani 1 1 d . . .
S3 S 0.59608(13) 0.10900(13) 0.33615(12) 0.0375(5) Uani 1 1 d . . .
S4 S 0.62874(14) 0.41235(12) 0.71905(12) 0.0332(5) Uani 1 1 d . . .
S5 S -0.25416(15) 0.33982(14) 1.33797(14) 0.0455(6) Uani 1 1 d . . .
S6 S -0.02931(17) 0.45519(17) 1.14369(16) 0.0581(7) Uani 1 1 d . . .
S7 S 0.19772(17) 0.1497(2) 1.06416(16) 0.0655(8) Uani 1 1 d . . .
S8 S -0.05048(15) 0.00655(13) 1.19043(14) 0.0437(5) Uani 1 1 d . . .
C1 C 0.3127(6) 0.0689(6) 0.4972(5) 0.052(3) Uani 1 1 d . . .
H1A H 0.3258 0.0907 0.5506 0.063 Uiso 1 1 calc R . .
H1B H 0.2533 0.0594 0.4723 0.063 Uiso 1 1 calc R . .
C2 C 0.3529(6) 0.1228(5) 0.4834(5) 0.049(2) Uani 1 1 d . . .
H2A H 0.3410 0.1008 0.4302 0.059 Uiso 1 1 calc R . .
H2B H 0.3320 0.1693 0.4999 0.059 Uiso 1 1 calc R . .
C3 C 0.4844(6) 0.1834(6) 0.5068(6) 0.051(2) Uani 1 1 d . . .
H3A H 0.4682 0.2321 0.5206 0.061 Uiso 1 1 calc R . .
H3B H 0.4728 0.1573 0.4535 0.061 Uiso 1 1 calc R . .
C4 C 0.5734(6) 0.1950(5) 0.5494(5) 0.049(2) Uani 1 1 d . . .
H4A H 0.6051 0.2278 0.5412 0.059 Uiso 1 1 calc R . .
H4B H 0.5844 0.2193 0.6026 0.059 Uiso 1 1 calc R . .
C5 C 0.6817(6) 0.1298(6) 0.5636(6) 0.056(3) Uani 1 1 d . . .
H5A H 0.6923 0.1439 0.6152 0.067 Uiso 1 1 calc R . .
H5B H 0.7144 0.1690 0.5636 0.067 Uiso 1 1 calc R . .
C6 C 0.7042(6) 0.0573(7) 0.5263(7) 0.064(3) Uani 1 1 d . . .
H6A H 0.6918 0.0426 0.4743 0.077 Uiso 1 1 calc R . .
H6B H 0.7630 0.0621 0.5501 0.077 Uiso 1 1 calc R . .
C7 C 0.9282(5) 0.1782(4) 0.7328(4) 0.0260(17) Uani 1 1 d . . .
C8 C 0.8805(5) 0.2236(4) 0.7680(4) 0.0244(16) Uani 1 1 d . . .
C9 C 0.8175(5) 0.1879(4) 0.7747(4) 0.0269(17) Uani 1 1 d . . .
H9 H 0.7848 0.2169 0.7982 0.032 Uiso 1 1 calc R . .
C10 C 0.8022(5) 0.1098(4) 0.7472(4) 0.0261(17) Uani 1 1 d . . .
C11 C 0.8471(4) 0.0650(4) 0.7080(4) 0.0238(16) Uani 1 1 d . . .
H11 H 0.8346 0.0125 0.6871 0.029 Uiso 1 1 calc R . .
C12 C 0.9101(4) 0.0979(4) 0.6998(4) 0.0239(16) Uani 1 1 d . . .
C13 C 0.9611(5) 0.0489(4) 0.6585(4) 0.0274(17) Uani 1 1 d . . .
H13A H 1.0161 0.0792 0.6796 0.033 Uiso 1 1 calc R . .
H13B H 0.9662 0.0068 0.6683 0.033 Uiso 1 1 calc R . .
C14 C 0.9284(4) 0.0629(4) 0.5421(4) 0.0225(16) Uani 1 1 d . . .
C15 C 0.9276(4) 0.0168(4) 0.5743(4) 0.0221(16) Uani 1 1 d . . .
C16 C 0.9002(4) -0.0604(4) 0.5268(4) 0.0224(16) Uani 1 1 d . . .
H16 H 0.8999 -0.0923 0.5467 0.027 Uiso 1 1 calc R . .
C17 C 0.8726(4) -0.0919(4) 0.4487(4) 0.0231(16) Uani 1 1 d . . .
C18 C 0.8718(4) -0.0451(4) 0.4185(4) 0.0248(16) Uani 1 1 d . . .
H18 H 0.8525 -0.0659 0.3668 0.030 Uiso 1 1 calc R . .
C19 C 0.8996(4) 0.0328(4) 0.4650(4) 0.0209(15) Uani 1 1 d . . .
C20 C 0.9025(5) 0.0853(4) 0.4328(4) 0.0252(16) Uani 1 1 d . . .
H20A H 0.8923 0.0546 0.3799 0.030 Uiso 1 1 calc R . .
H20B H 0.9573 0.1169 0.4576 0.030 Uiso 1 1 calc R . .
C21 C 0.8607(4) 0.2133(4) 0.4980(4) 0.0193(15) Uani 1 1 d . . .
C22 C 0.8395(4) 0.1362(4) 0.4419(4) 0.0239(16) Uani 1 1 d . . .
C23 C 0.7581(4) 0.1049(4) 0.3939(4) 0.0235(16) Uani 1 1 d . . .
H23 H 0.7430 0.0541 0.3565 0.028 Uiso 1 1 calc R . .
C24 C 0.6979(5) 0.1491(5) 0.4009(4) 0.0273(17) Uani 1 1 d . . .
C25 C 0.7196(4) 0.2249(4) 0.4566(4) 0.0250(16) Uani 1 1 d . . .
H25 H 0.6794 0.2540 0.4608 0.030 Uiso 1 1 calc R . .
C26 C 0.8001(5) 0.2573(4) 0.5058(4) 0.0224(16) Uani 1 1 d . . .
C27 C 0.8223(5) 0.3389(4) 0.5688(4) 0.0260(17) Uani 1 1 d . . .
H27A H 0.8804 0.3589 0.5852 0.031 Uiso 1 1 calc R . .
H27B H 0.7912 0.3692 0.5501 0.031 Uiso 1 1 calc R . .
C28 C 0.8556(5) 0.3272(4) 0.6859(4) 0.0270(17) Uani 1 1 d . . .
C29 C 0.8046(5) 0.3466(4) 0.6351(4) 0.0276(17) Uani 1 1 d . . .
C30 C 0.7337(5) 0.3718(4) 0.6462(4) 0.0255(16) Uani 1 1 d . . .
H30 H 0.6982 0.3847 0.6130 0.031 Uiso 1 1 calc R . .
C31 C 0.7164(5) 0.3776(4) 0.7059(4) 0.0266(17) Uani 1 1 d . . .
C32 C 0.7688(5) 0.3580(4) 0.7556(4) 0.0264(17) Uani 1 1 d . . .
H32 H 0.7565 0.3622 0.7956 0.032 Uiso 1 1 calc R . .
C33 C 0.8386(5) 0.3324(4) 0.7465(4) 0.0247(16) Uani 1 1 d . . .
C34 C 0.8952(5) 0.3083(4) 0.7989(4) 0.0288(17) Uani 1 1 d . . .
H34A H 0.9521 0.3266 0.8092 0.035 Uiso 1 1 calc R . .
H34B H 0.8875 0.3322 0.8461 0.035 Uiso 1 1 calc R . .
C35 C 0.0249(5) 0.3861(5) 1.4304(4) 0.0334(19) Uani 1 1 d . . .
C36 C -0.0197(5) 0.3221(5) 1.4200(4) 0.035(2) Uani 1 1 d . . .
C37 C -0.1047(5) 0.3091(5) 1.3917(5) 0.037(2) Uani 1 1 d . . .
H37 H -0.1350 0.2665 1.3851 0.044 Uiso 1 1 calc R . .
C38 C -0.1452(5) 0.3590(5) 1.3730(5) 0.037(2) Uani 1 1 d . . .
C39 C -0.0998(6) 0.4222(5) 1.3821(5) 0.040(2) Uani 1 1 d . . .
H39 H -0.1275 0.4552 1.3690 0.047 Uiso 1 1 calc R . .
C40 C -0.0142(5) 0.4374(4) 1.4101(5) 0.0347(19) Uani 1 1 d . . .
C41 C 0.0338(6) 0.5046(5) 1.4160(5) 0.044(2) Uani 1 1 d . . .
H41A H -0.0007 0.5416 1.4172 0.053 Uiso 1 1 calc R . .
H41B H 0.0815 0.5286 1.4628 0.053 Uiso 1 1 calc R . .
C42 C 0.1404(6) 0.4666(5) 1.3565(6) 0.046(2) Uani 1 1 d . . .
C43 C 0.0622(6) 0.4830(5) 1.3522(5) 0.043(2) Uani 1 1 d . . .
C44 C 0.0110(6) 0.4794(5) 1.2856(5) 0.045(2) Uani 1 1 d . . .
H44 H -0.0409 0.4911 1.2808 0.054 Uiso 1 1 calc R . .
C45 C 0.0370(5) 0.4587(5) 1.2273(5) 0.042(2) Uani 1 1 d . . .
C46 C 0.1130(6) 0.4399(5) 1.2314(6) 0.047(2) Uani 1 1 d . . .
H46 H 0.1286 0.4254 1.1908 0.056 Uiso 1 1 calc R . .
C47 C 0.1662(6) 0.4427(6) 1.2963(6) 0.049(2) Uani 1 1 d . . .
C48 C 0.2476(6) 0.4201(6) 1.3001(7) 0.055(3) Uani 1 1 d . . .
H48A H 0.2855 0.4459 1.3521 0.066 Uiso 1 1 calc R . .
H48B H 0.2699 0.4372 1.2733 0.066 Uiso 1 1 calc R . .
C49 C 0.2486(5) 0.3019(5) 1.3125(5) 0.040(2) Uani 1 1 d . . .
C50 C 0.2426(6) 0.3360(6) 1.2677(6) 0.049(3) Uani 1 1 d . . .
C51 C 0.2282(6) 0.2873(7) 1.1913(6) 0.055(3) Uani 1 1 d . . .
H51 H 0.2235 0.3081 1.1603 0.065 Uiso 1 1 calc R . .
C52 C 0.2210(6) 0.2099(6) 1.1614(6) 0.052(3) Uani 1 1 d . . .
C53 C 0.2257(5) 0.1776(6) 1.2063(5) 0.045(2) Uani 1 1 d . . .
H53 H 0.2195 0.1252 1.1858 0.054 Uiso 1 1 calc R . .
C54 C 0.2394(5) 0.2228(5) 1.2809(5) 0.039(2) Uani 1 1 d . . .
C55 C 0.2413(5) 0.1847(5) 1.3278(5) 0.040(2) Uani 1 1 d . . .
H55A H 0.2602 0.1375 1.3076 0.048 Uiso 1 1 calc R . .
H55B H 0.2798 0.2177 1.3790 0.048 Uiso 1 1 calc R . .
C56 C 0.1311(5) 0.2228(5) 1.3826(5) 0.0328(19) Uani 1 1 d . . .
C57 C 0.1557(5) 0.1685(5) 1.3275(5) 0.034(2) Uani 1 1 d . . .
C58 C 0.1014(5) 0.1025(5) 1.2713(5) 0.0333(19) Uani 1 1 d . . .
H58 H 0.1180 0.0663 1.2353 0.040 Uiso 1 1 calc R . .
C59 C 0.0207(5) 0.0887(5) 1.2673(5) 0.037(2) Uani 1 1 d . . .
C60 C -0.0033(5) 0.1422(5) 1.3223(5) 0.0331(19) Uani 1 1 d . . .
H60 H -0.0566 0.1329 1.3200 0.040 Uiso 1 1 calc R . .
C61 C 0.0511(5) 0.2092(5) 1.3806(5) 0.034(2) Uani 1 1 d . . .
C62 C 0.0230(5) 0.2668(5) 1.4402(5) 0.035(2) Uani 1 1 d . . .
H62A H -0.0143 0.2394 1.4492 0.043 Uiso 1 1 calc R . .
H62B H 0.0708 0.2954 1.4866 0.043 Uiso 1 1 calc R . .
O1 O 0.3400(3) -0.0003(4) 0.4700(3) 0.0413(15) Uani 1 1 d . . .
O2 O 0.4399(4) 0.1391(3) 0.5240(3) 0.0401(14) Uani 1 1 d . . .
O3 O 0.5973(4) 0.1231(4) 0.5253(3) 0.0439(15) Uani 1 1 d . . .
O4 O 0.5253(3) 0.0241(3) 0.6226(3) 0.0297(12) Uani 1 1 d . . .
O5 O 0.9974(3) 0.2076(3) 0.7303(3) 0.0294(12) Uani 1 1 d . . .
H5 H 1.0050 0.2541 0.7522 0.044 Uiso 1 1 calc R . .
O6 O 0.9581(3) 0.1383(3) 0.5828(3) 0.0270(11) Uani 1 1 d . . .
H6 H 0.9740 0.1518 0.6275 0.041 Uiso 1 1 calc R . .
O7 O 0.9393(3) 0.2508(3) 0.5465(3) 0.0251(11) Uani 1 1 d . . .
H7 H 0.9707 0.2213 0.5383 0.038 Uiso 1 1 calc R . .
O8 O 0.9263(3) 0.3035(3) 0.6808(3) 0.0324(13) Uani 1 1 d . . .
H8 H 0.9320 0.3024 0.6444 0.049 Uiso 1 1 calc R . .
O9 O 0.7834(4) 0.0444(4) 0.8205(3) 0.0442(15) Uani 1 1 d . . .
O10 O 0.6775(3) 0.0031(3) 0.7001(3) 0.0369(13) Uani 1 1 d . . .
O11 O 0.6890(4) 0.1262(3) 0.8022(4) 0.0452(16) Uani 1 1 d . . .
O12 O 0.8459(3) -0.2077(3) 0.3193(3) 0.0277(12) Uani 1 1 d . . .
O13 O 0.7596(3) -0.2132(3) 0.3847(3) 0.0267(11) Uani 1 1 d . . .
O14 O 0.9011(3) -0.2235(3) 0.4294(3) 0.0254(11) Uani 1 1 d . . .
O15 O 0.5907(4) 0.1108(4) 0.2687(3) 0.0422(15) Uani 1 1 d . . .
O16 O 0.5436(4) 0.1561(5) 0.3704(4) 0.064(2) Uani 1 1 d . . .
O17 O 0.5791(4) 0.0319(4) 0.3221(4) 0.0572(19) Uani 1 1 d . . .
O18 O 0.5594(4) 0.3652(5) 0.6502(4) 0.069(2) Uani 1 1 d . . .
O19 O 0.6235(3) 0.4085(3) 0.7832(3) 0.0301(12) Uani 1 1 d . . .
O20 O 0.6415(5) 0.4897(4) 0.7340(4) 0.063(2) Uani 1 1 d . . .
O21 O 0.1086(4) 0.4014(4) 1.4625(3) 0.0454(15) Uani 1 1 d . . .
H21 H 0.1273 0.4404 1.4649 0.068 Uiso 1 1 calc R . .
O22 O 0.1932(4) 0.4760(4) 1.4243(4) 0.0620(19) Uani 1 1 d . . .
H22 H 0.2376 0.4667 1.4217 0.093 Uiso 1 1 calc R . .
O23 O 0.2662(4) 0.3469(4) 1.3861(4) 0.0496(16) Uani 1 1 d . . .
H23A H 0.2700 0.3914 1.3961 0.074 Uiso 1 1 calc R . .
O24 O 0.1848(4) 0.2884(4) 1.4379(4) 0.0489(16) Uani 1 1 d . . .
H24 H 0.1626 0.3145 1.4662 0.073 Uiso 1 1 calc R . .
O25 O -0.2819(5) 0.2622(5) 1.2830(6) 0.110(4) Uani 1 1 d . . .
O26 O -0.2783(6) 0.3503(7) 1.4003(6) 0.111(4) Uani 1 1 d . . .
O27 O -0.2816(5) 0.3908(6) 1.3130(6) 0.103(4) Uani 1 1 d . . .
O28 O 0.0046(5) 0.4176(7) 1.0886(5) 0.110(4) Uani 1 1 d . . .
O29 O -0.1093(5) 0.4255(5) 1.1309(5) 0.078(2) Uani 1 1 d . . .
O30 O -0.0231(7) 0.5344(5) 1.1589(6) 0.104(3) Uani 1 1 d . . .
O31 O 0.1138(6) 0.1459(7) 1.0274(5) 0.118(4) Uani 1 1 d . . .
O32 O 0.2551(4) 0.1838(4) 1.0460(4) 0.0508(17) Uani 1 1 d . . .
O33 O 0.2085(6) 0.0728(4) 1.0518(5) 0.083(3) Uani 1 1 d . . .
O34 O -0.0982(4) -0.0218(4) 1.2193(4) 0.0539(18) Uani 1 1 d . . .
O35 O -0.0008(5) -0.0460(4) 1.1598(5) 0.074(2) Uani 1 1 d . . .
O36 O -0.0997(5) 0.0306(4) 1.1405(4) 0.0605(19) Uani 1 1 d . . .
O37 O 0.5085(3) 0.2042(3) 1.0274(3) 0.0207(10) Uani 1 1 d . . .
O38 O 0.4736(4) 0.3856(3) 1.2687(3) 0.0377(14) Uani 1 1 d . . .
O39 O 0.2536(3) 0.0236(3) 0.7907(3) 0.0292(12) Uani 1 1 d . . .
O40 O 0.3978(3) -0.0100(3) 0.9300(3) 0.0320(13) Uani 1 1 d . . .
O41 O 0.4539(3) 0.1187(3) 1.0648(3) 0.0279(12) Uani 1 1 d . . .
O42 O 0.2565(3) 0.4304(3) 1.0596(3) 0.0366(13) Uani 1 1 d . . .
O43 O 0.7164(3) 0.1329(3) 1.0568(3) 0.0322(13) Uani 1 1 d . . .
O44 O 0.1771(3) 0.2952(3) 0.8781(3) 0.0316(12) Uani 1 1 d . . .
O45 O 0.5500(3) 0.0758(3) 0.9852(3) 0.0262(11) Uani 1 1 d . . .
O46 O 0.5717(3) 0.5735(3) 1.1884(3) 0.0301(12) Uani 1 1 d . . .
O47 O 0.5679(3) 0.3098(3) 0.9839(3) 0.0190(10) Uani 1 1 d . . .
O48 O 0.3668(3) 0.3855(3) 1.1436(3) 0.0250(11) Uani 1 1 d . . .
O49 O 0.6976(3) 0.5171(3) 1.0798(3) 0.0265(11) Uani 1 1 d . . .
O50 O 0.5664(3) 0.2961(3) 0.7977(3) 0.0232(11) Uani 1 1 d . . .
O51 O 0.2893(3) 0.2898(3) 0.9957(3) 0.0257(11) Uani 1 1 d . . .
O52 O 0.3704(3) 0.2132(3) 0.7200(3) 0.0221(11) Uani 1 1 d . . .
O53 O 0.6266(3) 0.1725(3) 0.9587(3) 0.0257(11) Uani 1 1 d . . .
O54 O 0.4913(3) 0.2046(3) 0.8265(3) 0.0200(10) Uani 1 1 d . . .
O55 O 0.4246(3) 0.2611(3) 1.1303(3) 0.0263(11) Uani 1 1 d . . .
O56 O 0.5260(3) 0.4597(3) 1.2094(3) 0.0238(11) Uani 1 1 d . . .
O57 O 0.6129(3) 0.1851(3) 1.1290(3) 0.0234(11) Uani 1 1 d . . .
O58 O 0.5299(3) 0.4570(3) 1.0382(3) 0.0240(11) Uani 1 1 d . . .
O59 O 0.2386(3) 0.1677(3) 0.8560(3) 0.0248(11) Uani 1 1 d . . .
O60 O 0.7180(3) 0.3750(3) 1.0490(3) 0.0241(11) Uani 1 1 d . . .
O61 O 0.4222(3) 0.0816(3) 0.8749(3) 0.0232(11) Uani 1 1 d . . .
O62 O 0.2902(3) 0.2614(3) 0.8145(3) 0.0196(10) Uani 1 1 d . . .
O63 O 0.6766(3) 0.2726(3) 1.0863(3) 0.0252(11) Uani 1 1 d . . .
O64 O 0.6266(3) 0.4407(3) 1.1315(3) 0.0229(11) Uani 1 1 d . . .
O65 O 0.5644(3) 0.3198(3) 1.1778(3) 0.0287(12) Uani 1 1 d . . .
O66 O 0.4534(3) 0.3253(3) 0.8700(3) 0.0190(10) Uani 1 1 d . . .
O67 O 0.5274(3) 0.2118(3) 1.2169(3) 0.0344(13) Uani 1 1 d . . .
O68 O 0.4183(3) 0.4848(3) 1.1036(3) 0.0223(11) Uani 1 1 d . . .
O69 O 0.6135(3) 0.4003(3) 0.9440(3) 0.0206(10) Uani 1 1 d . . .
O70 O 0.3418(3) 0.3703(3) 0.9614(3) 0.0230(11) Uani 1 1 d . . .
O71 O 0.3898(3) 0.2315(2) 0.9113(2) 0.0173(10) Uani 1 1 d . . .
O72 O 0.6562(3) 0.2645(3) 0.9059(3) 0.0195(10) Uani 1 1 d . . .
O73 O 0.4616(3) 0.3551(3) 1.0715(3) 0.0197(10) Uani 1 1 d . . .
O74 O 0.3413(3) 0.1209(3) 0.9454(3) 0.0236(11) Uani 1 1 d . . .
O75 O 0.3367(3) 0.1259(3) 0.7769(3) 0.0207(10) Uani 1 1 d . . .
O76 O 0.7815(3) 0.2492(3) 1.0121(3) 0.0363(13) Uani 1 1 d . . .
O100 O 0.8309(4) 0.1543(4) 1.1834(4) 0.0588(19) Uani 1 1 d . . .
O101 O 0.8659(5) -0.3790(4) 0.3161(4) 0.067(2) Uani 1 1 d . . .
O102 O 0.3708(5) 0.0339(4) 1.1042(4) 0.0337(18) Uani 0.70 1 d P A 1
O10A O 0.4487(12) 0.0418(10) 1.1375(10) 0.036(4) Uani 0.30 1 d P B 2
O103 O 0.1926(4) 0.5006(5) 0.9843(5) 0.069(2) Uani 1 1 d . . .
O104 O 0.1005(4) 0.3518(5) 0.7927(4) 0.063(2) Uani 1 1 d . . .
O105 O -0.0822(5) 0.0146(4) 1.0319(4) 0.067(2) Uani 1 1 d . . .
O106 O 0.6158(4) -0.0995(4) 0.7455(4) 0.0604(19) Uani 1 1 d . . .
O107 O 0.2904(4) -0.1010(3) 0.7864(3) 0.0452(15) Uani 1 1 d . . .
O108 O 0.7260(4) 0.6224(3) 1.2170(3) 0.0424(14) Uani 1 1 d . . .
O109 O 0.4899(3) 0.1674(3) 0.6671(3) 0.0267(11) Uani 1 1 d . . .
O110 O 0.2143(4) 0.6428(5) 1.0817(4) 0.066(2) Uani 1 1 d . . .
O111 O -0.1583(5) 0.3421(5) 1.1878(4) 0.073(2) Uani 1 1 d . . .
O112 O 0.4304(5) 0.2697(4) 1.2910(4) 0.0614(19) Uani 1 1 d . . .
O113 O 0.7746(5) -0.5294(5) 0.2524(4) 0.073(2) Uani 1 1 d . . .
O114 O 0.8162(6) 0.1134(5) 0.9737(5) 0.078(2) Uani 1 1 d . . .
O115 O 0.8988(5) 0.2867(5) 0.9734(5) 0.080(2) Uani 1 1 d . . .
O116 O 0.2723(5) 0.3206(5) 1.5781(5) 0.079(2) Uani 1 1 d . . .
O117 O 0.5707(5) 0.6677(5) 1.3242(5) 0.075(2) Uani 1 1 d . . .
O118 O 0.0354(9) 0.4552(8) 0.9671(9) 0.157(5) Uani 1 1 d . . .
O119 O 0.0101(9) 0.1952(8) 0.9363(8) 0.061(4) Uani 0.50 1 d P C 1
O19A O 0.0818(12) 0.1958(13) 0.8967(12) 0.114(7) Uani 0.50 1 d P D 2
O120 O 0.5087(10) 0.5207(8) 1.3939(7) 0.173(7) Uani 1 1 d . . .
O121 O -0.0214(9) 0.1482(12) 1.0853(10) 0.194(8) Uani 1 1 d . . .
O122 O -0.0566(9) 0.0024(9) 0.9265(7) 0.169(6) Uani 1 1 d . . .
O123 O 0.0958(9) 0.3325(8) 0.9657(8) 0.057(4) Uani 0.50 1 d P E 1
O12A O 0.1250(14) 0.3555(14) 1.0509(14) 0.123(8) Uani 0.50 1 d P F 2
O124 O 0.5123(11) 0.3029(8) 1.4318(6) 0.184(8) Uani 1 1 d . . .
O125 O 0.3357(7) 0.4723(6) 1.6531(6) 0.118(4) Uani 1 1 d . . .
O126 O -0.0416(7) 0.2686(6) 1.2276(6) 0.122(4) Uani 1 1 d . . .
O127 O 0.6382(12) 0.4048(13) 1.4801(9) 0.108(8) Uani 0.50 1 d P . .
O128 O 0.4104(11) 0.4584(9) 1.4684(9) 0.077(5) Uani 0.50 1 d P . .
O129 O 0.5447(3) 0.0731(3) 0.8033(3) 0.0282(12) Uani 1 1 d . . .

loop_
_atom_site_aniso_label
_atom_site_aniso_U_11
_atom_site_aniso_U_22
_atom_site_aniso_U_33
_atom_site_aniso_U_23
_atom_site_aniso_U_13
_atom_site_aniso_U_12
Na1 0.038(3) 0.043(3) 0.025(2) 0.016(2) 0.015(2) 0.013(2)
Al1 0.0251(11) 0.0178(11) 0.0179(10) 0.0125(9) 0.0097(9) 0.0096(9)
Al2 0.0225(11) 0.0195(11) 0.0191(11) 0.0130(10) 0.0095(9) 0.0085(9)
Al3 0.0268(12) 0.0195(11) 0.0229(11) 0.0147(10) 0.0111(10) 0.0060(9)
Al4 0.0233(11) 0.0248(12) 0.0218(11) 0.0147(10) 0.0109(10) 0.0083(9)
Al5 0.0299(12) 0.0247(12) 0.0207(11) 0.0147(10) 0.0133(10) 0.0136(10)
Al6 0.0309(12) 0.0187(11) 0.0190(11) 0.0115(10) 0.0120(10) 0.0109(9)
Al7 0.0347(13) 0.0242(12) 0.0212(11) 0.0148(10) 0.0146(10) 0.0141(10)
Al8 0.0236(11) 0.0197(11) 0.0187(11) 0.0107(10) 0.0082(9) 0.0080(9)
Al9 0.0232(11) 0.0232(12) 0.0201(11) 0.0117(10) 0.0083(9) 0.0090(9)
Al10 0.0209(11) 0.0176(11) 0.0175(10) 0.0100(9) 0.0082(9) 0.0063(9)
Al11 0.0335(13) 0.0188(11) 0.0203(11) 0.0120(10) 0.0098(10) 0.0125(10)
Al12 0.0343(13) 0.0249(12) 0.0214(11) 0.0161(10) 0.0109(10) 0.0127(10)
Al13 0.0355(13) 0.0226(12) 0.0217(11) 0.0164(10) 0.0096(10) 0.0088(10)
S1 0.0357(11) 0.0278(11) 0.0355(11) 0.0162(9) 0.0232(10) 0.0081(9)
S2 0.0229(9) 0.0247(10) 0.0239(9) 0.0148(8) 0.0067(8) 0.0077(8)
S3 0.0291(11) 0.0469(13) 0.0384(12) 0.0283(11) 0.0047(10) 0.0003(10)
S4 0.0517(13) 0.0311(11) 0.0353(11) 0.0210(10) 0.0301(10) 0.0253(10)
S5 0.0423(13) 0.0418(13) 0.0477(14) 0.0256(12) 0.0063(11) 0.0102(11)
S6 0.0506(16) 0.0681(18) 0.0651(17) 0.0419(16) 0.0200(14) 0.0129(14)
S7 0.0499(16) 0.103(2) 0.0479(15) 0.0410(17) 0.0179(13) 0.0115(16)
S8 0.0431(13) 0.0406(13) 0.0514(14) 0.0246(12) 0.0199(12) 0.0092(11)
C1 0.029(5) 0.076(7) 0.043(6) 0.019(5) 0.018(4) 0.022(5)
C2 0.041(5) 0.045(6) 0.038(5) 0.011(5) 0.004(4) 0.020(5)
C3 0.070(7) 0.046(6) 0.049(6) 0.030(5) 0.028(5) 0.015(5)
C4 0.070(7) 0.037(5) 0.043(5) 0.016(5) 0.030(5) -0.001(5)
C5 0.042(6) 0.064(7) 0.066(7) 0.050(6) 0.000(5) -0.008(5)
C6 0.023(5) 0.120(10) 0.086(8) 0.083(8) 0.016(5) 0.007(6)
C7 0.028(4) 0.035(5) 0.026(4) 0.022(4) 0.011(3) 0.009(3)
C8 0.030(4) 0.026(4) 0.019(4) 0.013(3) 0.008(3) 0.008(3)
C9 0.033(4) 0.033(4) 0.024(4) 0.017(4) 0.017(4) 0.019(4)
C10 0.029(4) 0.028(4) 0.025(4) 0.017(4) 0.010(3) 0.005(3)
C11 0.027(4) 0.027(4) 0.023(4) 0.015(3) 0.011(3) 0.010(3)
C12 0.026(4) 0.030(4) 0.019(4) 0.015(3) 0.009(3) 0.013(3)
C13 0.032(4) 0.035(5) 0.028(4) 0.022(4) 0.015(4) 0.013(4)
C14 0.019(4) 0.028(4) 0.024(4) 0.015(3) 0.010(3) 0.009(3)
C15 0.021(4) 0.027(4) 0.023(4) 0.013(3) 0.012(3) 0.011(3)
C16 0.023(4) 0.032(4) 0.029(4) 0.023(4) 0.017(3) 0.019(3)
C17 0.018(4) 0.030(4) 0.026(4) 0.017(4) 0.008(3) 0.009(3)
C18 0.025(4) 0.033(4) 0.027(4) 0.019(4) 0.015(3) 0.015(3)
C19 0.025(4) 0.023(4) 0.019(4) 0.011(3) 0.013(3) 0.011(3)
C20 0.036(4) 0.025(4) 0.029(4) 0.019(4) 0.019(4) 0.010(3)
C21 0.024(4) 0.020(4) 0.021(4) 0.014(3) 0.011(3) 0.005(3)
C22 0.025(4) 0.031(4) 0.027(4) 0.021(4) 0.013(3) 0.009(3)
C23 0.028(4) 0.023(4) 0.023(4) 0.014(3) 0.009(3) 0.005(3)
C24 0.025(4) 0.039(5) 0.026(4) 0.023(4) 0.009(3) 0.004(4)
C25 0.023(4) 0.030(4) 0.032(4) 0.021(4) 0.013(3) 0.007(3)
C26 0.035(4) 0.021(4) 0.021(4) 0.014(3) 0.017(3) 0.005(3)
C27 0.040(5) 0.022(4) 0.028(4) 0.015(4) 0.022(4) 0.012(3)
C28 0.032(4) 0.025(4) 0.031(4) 0.014(4) 0.019(4) 0.007(3)
C29 0.040(5) 0.021(4) 0.029(4) 0.015(4) 0.018(4) 0.007(4)
C30 0.035(4) 0.016(4) 0.024(4) 0.007(3) 0.015(4) 0.008(3)
C31 0.036(4) 0.020(4) 0.030(4) 0.013(4) 0.020(4) 0.010(3)
C32 0.041(5) 0.023(4) 0.024(4) 0.015(4) 0.018(4) 0.008(4)
C33 0.036(4) 0.021(4) 0.023(4) 0.013(3) 0.015(3) 0.008(3)
C34 0.034(4) 0.032(4) 0.026(4) 0.016(4) 0.015(4) 0.008(4)
C35 0.039(5) 0.036(5) 0.028(4) 0.018(4) 0.013(4) 0.010(4)
C36 0.045(5) 0.043(5) 0.028(4) 0.023(4) 0.020(4) 0.018(4)
C37 0.040(5) 0.041(5) 0.033(5) 0.020(4) 0.016(4) 0.011(4)
C38 0.042(5) 0.035(5) 0.032(5) 0.017(4) 0.010(4) 0.012(4)
C39 0.051(6) 0.033(5) 0.029(5) 0.015(4) 0.009(4) 0.017(4)
C40 0.043(5) 0.021(4) 0.029(4) 0.006(4) 0.010(4) 0.007(4)
C41 0.052(6) 0.027(5) 0.051(6) 0.017(4) 0.019(5) 0.013(4)
C42 0.042(5) 0.030(5) 0.062(6) 0.028(5) 0.009(5) 0.002(4)
C43 0.048(6) 0.022(4) 0.057(6) 0.018(4) 0.019(5) 0.007(4)
C44 0.039(5) 0.032(5) 0.057(6) 0.021(5) 0.012(5) 0.011(4)
C45 0.038(5) 0.040(5) 0.049(6) 0.024(5) 0.016(4) 0.006(4)
C46 0.041(5) 0.047(6) 0.066(7) 0.037(5) 0.023(5) 0.008(5)
C47 0.040(5) 0.051(6) 0.079(7) 0.047(6) 0.028(5) 0.009(5)
C48 0.031(5) 0.066(7) 0.098(8) 0.059(7) 0.030(6) 0.011(5)
C49 0.032(5) 0.055(6) 0.044(5) 0.031(5) 0.020(4) 0.011(4)
C50 0.039(5) 0.063(7) 0.077(7) 0.052(6) 0.032(5) 0.016(5)
C51 0.046(6) 0.095(9) 0.068(7) 0.067(7) 0.034(5) 0.029(6)
C52 0.041(6) 0.071(7) 0.057(6) 0.039(6) 0.023(5) 0.009(5)
C53 0.033(5) 0.060(6) 0.041(5) 0.025(5) 0.014(4) -0.004(4)
C54 0.032(5) 0.051(6) 0.050(6) 0.033(5) 0.021(4) 0.010(4)
C55 0.041(5) 0.045(5) 0.051(6) 0.030(5) 0.026(5) 0.018(4)
C56 0.038(5) 0.038(5) 0.039(5) 0.028(4) 0.019(4) 0.013(4)
C57 0.041(5) 0.041(5) 0.048(5) 0.035(5) 0.027(4) 0.020(4)
C58 0.043(5) 0.028(4) 0.042(5) 0.022(4) 0.024(4) 0.015(4)
C59 0.037(5) 0.042(5) 0.052(5) 0.037(5) 0.020(4) 0.015(4)
C60 0.033(5) 0.037(5) 0.045(5) 0.030(4) 0.018(4) 0.011(4)
C61 0.046(5) 0.039(5) 0.042(5) 0.031(4) 0.029(4) 0.025(4)
C62 0.045(5) 0.041(5) 0.040(5) 0.029(4) 0.026(4) 0.019(4)
O1 0.030(3) 0.064(4) 0.043(4) 0.031(3) 0.021(3) 0.016(3)
O2 0.049(4) 0.043(4) 0.030(3) 0.020(3) 0.015(3) 0.011(3)
O3 0.040(4) 0.047(4) 0.042(4) 0.025(3) 0.008(3) -0.001(3)
O4 0.037(3) 0.030(3) 0.026(3) 0.014(3) 0.016(3) 0.008(2)
O5 0.026(3) 0.033(3) 0.027(3) 0.013(3) 0.011(2) 0.002(2)
O6 0.035(3) 0.027(3) 0.021(3) 0.014(2) 0.011(2) 0.006(2)
O7 0.024(3) 0.025(3) 0.032(3) 0.017(2) 0.014(2) 0.007(2)
O8 0.031(3) 0.047(4) 0.031(3) 0.024(3) 0.017(3) 0.013(3)
O9 0.052(4) 0.056(4) 0.047(4) 0.038(3) 0.026(3) 0.012(3)
O10 0.041(3) 0.032(3) 0.046(4) 0.019(3) 0.026(3) 0.010(3)
O11 0.055(4) 0.032(3) 0.063(4) 0.019(3) 0.046(4) 0.013(3)
O12 0.035(3) 0.027(3) 0.020(3) 0.011(2) 0.010(2) 0.009(2)
O13 0.027(3) 0.030(3) 0.028(3) 0.019(3) 0.007(2) 0.010(2)
O14 0.023(3) 0.026(3) 0.029(3) 0.018(2) 0.005(2) 0.008(2)
O15 0.040(3) 0.059(4) 0.039(3) 0.037(3) 0.009(3) 0.014(3)
O16 0.038(4) 0.097(6) 0.055(4) 0.034(4) 0.022(3) 0.017(4)
O17 0.049(4) 0.052(4) 0.055(4) 0.037(4) -0.012(3) -0.014(3)
O18 0.049(4) 0.096(6) 0.039(4) 0.013(4) 0.018(3) 0.039(4)
O19 0.042(3) 0.026(3) 0.039(3) 0.021(3) 0.028(3) 0.014(3)
O20 0.125(6) 0.045(4) 0.089(5) 0.053(4) 0.088(5) 0.059(4)
O21 0.039(4) 0.048(4) 0.047(4) 0.024(3) 0.014(3) 0.015(3)
O22 0.045(4) 0.067(5) 0.072(5) 0.045(4) 0.005(4) 0.008(4)
O23 0.052(4) 0.047(4) 0.057(4) 0.028(4) 0.026(3) 0.015(3)
O24 0.051(4) 0.047(4) 0.047(4) 0.017(3) 0.027(3) 0.007(3)
O25 0.070(6) 0.052(5) 0.110(8) 0.000(5) -0.018(5) 0.022(4)
O26 0.078(6) 0.200(12) 0.100(7) 0.108(8) 0.038(6) 0.029(7)
O27 0.053(5) 0.119(8) 0.171(10) 0.120(8) 0.010(6) 0.010(5)
O28 0.063(6) 0.184(11) 0.052(5) 0.035(6) 0.022(4) 0.040(6)
O29 0.050(5) 0.099(7) 0.083(6) 0.059(5) 0.004(4) 0.003(4)
O30 0.124(8) 0.086(7) 0.122(8) 0.079(7) 0.029(7) 0.003(6)
O31 0.074(6) 0.201(12) 0.067(6) 0.054(7) 0.029(5) 0.055(7)
O32 0.064(4) 0.061(4) 0.055(4) 0.039(4) 0.039(4) 0.025(4)
O33 0.123(8) 0.051(5) 0.080(6) 0.045(5) 0.027(5) 0.010(5)
O34 0.030(3) 0.078(5) 0.068(5) 0.053(4) 0.011(3) 0.003(3)
O35 0.060(5) 0.047(4) 0.097(6) 0.013(4) 0.043(5) 0.016(4)
O36 0.076(5) 0.054(4) 0.041(4) 0.023(4) 0.012(4) 0.004(4)
O37 0.028(3) 0.019(3) 0.019(2) 0.012(2) 0.008(2) 0.010(2)
O38 0.058(4) 0.042(3) 0.027(3) 0.022(3) 0.024(3) 0.016(3)
O39 0.033(3) 0.027(3) 0.028(3) 0.016(3) 0.009(2) 0.001(2)
O40 0.046(3) 0.024(3) 0.028(3) 0.018(3) 0.009(3) 0.011(3)
O41 0.040(3) 0.025(3) 0.022(3) 0.017(2) 0.009(2) 0.007(2)
O42 0.040(3) 0.041(3) 0.034(3) 0.018(3) 0.020(3) 0.023(3)
O43 0.036(3) 0.032(3) 0.035(3) 0.020(3) 0.014(3) 0.019(3)
O44 0.027(3) 0.039(3) 0.037(3) 0.022(3) 0.015(3) 0.015(3)
O45 0.038(3) 0.023(3) 0.026(3) 0.019(2) 0.011(2) 0.016(2)
O46 0.045(3) 0.020(3) 0.029(3) 0.013(2) 0.016(3) 0.013(2)
O47 0.020(2) 0.019(3) 0.024(3) 0.014(2) 0.010(2) 0.009(2)
O48 0.033(3) 0.027(3) 0.024(3) 0.017(2) 0.015(2) 0.013(2)
O49 0.035(3) 0.017(3) 0.025(3) 0.013(2) 0.006(2) 0.003(2)
O50 0.028(3) 0.025(3) 0.017(2) 0.011(2) 0.009(2) 0.003(2)
O51 0.032(3) 0.032(3) 0.024(3) 0.018(2) 0.016(2) 0.011(2)
O52 0.026(3) 0.026(3) 0.022(3) 0.016(2) 0.011(2) 0.006(2)
O53 0.038(3) 0.020(3) 0.026(3) 0.014(2) 0.014(2) 0.014(2)
O54 0.022(3) 0.019(3) 0.023(3) 0.012(2) 0.010(2) 0.005(2)
O55 0.037(3) 0.027(3) 0.029(3) 0.021(3) 0.016(2) 0.014(2)
O56 0.036(3) 0.023(3) 0.021(3) 0.014(2) 0.014(2) 0.013(2)
O57 0.034(3) 0.020(3) 0.026(3) 0.019(2) 0.013(2) 0.015(2)
O58 0.036(3) 0.020(3) 0.027(3) 0.016(2) 0.019(2) 0.013(2)
O59 0.025(3) 0.027(3) 0.031(3) 0.020(2) 0.013(2) 0.008(2)
O60 0.027(3) 0.026(3) 0.024(3) 0.014(2) 0.011(2) 0.011(2)
O61 0.035(3) 0.022(3) 0.018(3) 0.014(2) 0.011(2) 0.011(2)
O62 0.023(3) 0.022(3) 0.025(3) 0.017(2) 0.013(2) 0.010(2)
O63 0.032(3) 0.024(3) 0.020(3) 0.014(2) 0.005(2) 0.007(2)
O64 0.030(3) 0.021(3) 0.017(2) 0.008(2) 0.010(2) 0.007(2)
O65 0.040(3) 0.023(3) 0.028(3) 0.016(2) 0.013(3) 0.016(2)
O66 0.022(3) 0.019(3) 0.022(3) 0.013(2) 0.009(2) 0.007(2)
O67 0.048(4) 0.042(3) 0.027(3) 0.026(3) 0.017(3) 0.022(3)
O68 0.033(3) 0.020(3) 0.022(3) 0.014(2) 0.014(2) 0.016(2)
O69 0.021(3) 0.022(3) 0.021(3) 0.012(2) 0.009(2) 0.005(2)
O70 0.028(3) 0.026(3) 0.023(3) 0.017(2) 0.013(2) 0.014(2)
O71 0.021(3) 0.016(2) 0.019(2) 0.010(2) 0.010(2) 0.006(2)
O72 0.019(2) 0.024(3) 0.020(2) 0.013(2) 0.009(2) 0.007(2)
O73 0.025(3) 0.018(3) 0.019(2) 0.011(2) 0.009(2) 0.008(2)
O74 0.033(3) 0.021(3) 0.025(3) 0.018(2) 0.012(2) 0.009(2)
O75 0.026(3) 0.021(3) 0.021(3) 0.015(2) 0.008(2) 0.006(2)
O76 0.033(3) 0.041(3) 0.035(3) 0.017(3) 0.013(3) 0.021(3)
O100 0.056(4) 0.076(5) 0.057(4) 0.046(4) 0.016(4) 0.018(4)
O101 0.078(5) 0.062(5) 0.053(4) 0.027(4) 0.019(4) 0.031(4)
O102 0.046(5) 0.030(4) 0.034(4) 0.020(4) 0.020(4) 0.008(4)
O10A 0.043(12) 0.034(11) 0.036(11) 0.027(9) 0.009(9) -0.006(9)
O103 0.056(5) 0.079(6) 0.111(7) 0.070(5) 0.042(5) 0.030(4)
O104 0.037(4) 0.104(6) 0.068(5) 0.066(5) 0.013(4) 0.012(4)
O105 0.088(6) 0.071(5) 0.033(4) 0.021(4) 0.022(4) -0.021(4)
O106 0.063(5) 0.073(5) 0.070(5) 0.048(4) 0.036(4) 0.028(4)
O107 0.056(4) 0.042(4) 0.040(4) 0.026(3) 0.013(3) 0.023(3)
O108 0.048(4) 0.033(3) 0.040(3) 0.014(3) 0.017(3) 0.007(3)
O109 0.030(3) 0.025(3) 0.023(3) 0.010(2) 0.011(2) 0.007(2)
O110 0.054(4) 0.100(6) 0.064(5) 0.050(5) 0.030(4) 0.007(4)
O111 0.071(5) 0.074(5) 0.056(5) 0.035(4) 0.002(4) -0.003(4)
O112 0.070(5) 0.064(5) 0.067(5) 0.037(4) 0.038(4) 0.020(4)
O113 0.070(5) 0.110(7) 0.056(5) 0.060(5) 0.014(4) 0.029(5)
O114 0.110(7) 0.077(6) 0.081(6) 0.053(5) 0.053(5) 0.048(5)
O115 0.078(6) 0.096(7) 0.080(6) 0.053(5) 0.032(5) 0.018(5)
O116 0.081(6) 0.070(5) 0.082(6) 0.050(5) 0.010(5) -0.009(4)
O117 0.092(6) 0.073(6) 0.071(5) 0.039(5) 0.038(5) 0.016(5)
O118 0.150(12) 0.145(11) 0.223(16) 0.130(12) 0.066(11) 0.053(9)
O119 0.094(11) 0.063(9) 0.079(10) 0.057(9) 0.060(9) 0.060(9)
O19A 0.087(14) 0.144(19) 0.117(17) 0.088(16) 0.012(12) -0.020(13)
O120 0.236(16) 0.150(12) 0.084(8) 0.043(8) 0.023(9) 0.098(12)
O121 0.138(11) 0.35(2) 0.273(19) 0.252(19) 0.132(13) 0.141(14)
O122 0.178(13) 0.226(16) 0.112(10) 0.070(11) 0.087(10) 0.005(12)
O123 0.070(9) 0.077(10) 0.082(10) 0.063(9) 0.060(9) 0.055(8)
O12A 0.121(17) 0.139(19) 0.16(2) 0.074(17) 0.106(17) 0.033(15)
O124 0.34(2) 0.167(12) 0.074(7) 0.082(8) 0.066(10) 0.158(14)
O125 0.123(9) 0.075(7) 0.094(7) 0.032(6) -0.016(6) 0.017(6)
O126 0.124(9) 0.087(7) 0.117(9) 0.060(7) -0.010(7) -0.001(6)
O127 0.099(14) 0.153(19) 0.046(9) 0.036(11) 0.010(9) 0.084(14)
O128 0.097(13) 0.076(11) 0.063(10) 0.039(9) 0.029(10) 0.018(10)
O129 0.041(3) 0.025(3) 0.027(3) 0.015(2) 0.019(3) 0.014(2)

loop_
_atom_type_symbol
_atom_type_description
_atom_type_scat_dispersion_real
_atom_type_scat_dispersion_imag
_atom_type_scat_source
C C 0.0033 0.0016 'International Tables Vol C Tables 4.2.6.8 and 6.1.1.4'
H H 0.0000 0.0000 'International Tables Vol C Tables 4.2.6.8 and 6.1.1.4'
O O 0.0106 0.0060 'International Tables Vol C Tables 4.2.6.8 and 6.1.1.4'
S S 0.1246 0.1234 'International Tables Vol C Tables 4.2.6.8 and 6.1.1.4'
Na Na 0.0362 0.0249 'International Tables Vol C Tables 4.2.6.8 and 6.1.1.4'
Al Al 0.0645 0.0514 'International Tables Vol C Tables 4.2.6.8 and 6.1.1.4'

loop_
_geom_angle_atom_site_label_1
_geom_angle_atom_site_label_2
_geom_angle_atom_site_label_3
_geom_angle
_geom_angle_site_symmetry_1
_geom_angle_site_symmetry_3
O4 Na1 O4 179.998(1) 2_656 .
O4 Na1 O1 92.42(17) 2_656 2_656
O4 Na1 O1 87.58(17) . 2_656
O4 Na1 O1 87.58(17) 2_656 .
O4 Na1 O1 92.42(17) . .
O1 Na1 O1 180.0 2_656 .
O4 Na1 O3 102.27(18) 2_656 2_656
O4 Na1 O3 77.73(18) . 2_656
O1 Na1 O3 117.83(19) 2_656 2_656
O1 Na1 O3 62.17(19) . 2_656
O4 Na1 O3 77.73(18) 2_656 .
O4 Na1 O3 102.26(18) . .
O1 Na1 O3 62.17(19) 2_656 .
O1 Na1 O3 117.83(19) . .
O3 Na1 O3 180.0 2_656 .
O4 Na1 O2 93.84(16) 2_656 2_656
O4 Na1 O2 86.16(16) . 2_656
O1 Na1 O2 59.87(18) 2_656 2_656
O1 Na1 O2 120.13(18) . 2_656
O3 Na1 O2 59.12(18) 2_656 2_656
O3 Na1 O2 120.88(18) . 2_656
O4 Na1 O2 86.17(16) 2_656 .
O4 Na1 O2 93.83(16) . .
O1 Na1 O2 120.13(18) 2_656 .
O1 Na1 O2 59.87(18) . .
O3 Na1 O2 120.88(18) 2_656 .
O3 Na1 O2 59.12(18) . .
O2 Na1 O2 179.997(1) 2_656 .
O73 Al1 O37 110.2(2) . .
O73 Al1 O71 110.0(2) . .
O37 Al1 O71 109.7(2) . .
O73 Al1 O47 107.8(2) . .
O37 Al1 O47 109.7(2) . .
O71 Al1 O47 109.4(2) . .
O54 Al2 O75 94.6(2) . .
O54 Al2 O62 172.5(2) . .
O75 Al2 O62 92.9(2) . .
O54 Al2 O66 79.7(2) . .
O75 Al2 O66 171.1(2) . .
O62 Al2 O66 92.8(2) . .
O54 Al2 O52 90.2(2) . .
O75 Al2 O52 92.4(2) . .
O62 Al2 O52 90.2(2) . .
O66 Al2 O52 94.5(2) . .
O54 Al2 O71 96.5(2) . .
O75 Al2 O71 81.7(2) . .
O62 Al2 O71 83.8(2) . .
O66 Al2 O71 92.1(2) . .
O52 Al2 O71 171.3(2) . .
O54 Al2 Al10 38.92(16) . .
O75 Al2 Al10 132.47(17) . .
O62 Al2 Al10 133.60(18) . .
O66 Al2 Al10 40.95(14) . .
O52 Al2 Al10 96.19(17) . .
O71 Al2 Al10 92.51(15) . .
O54 Al2 Al4 139.98(17) . .
O75 Al2 Al4 86.91(16) . .
O62 Al2 Al4 39.78(14) . .
O66 Al2 Al4 93.11(16) . .
O52 Al2 Al4 129.71(17) . .
O71 Al2 Al4 44.02(14) . .
Al10 Al2 Al4 120.48(9) . .
O54 Al2 Al3 98.63(16) . .
O75 Al2 Al3 37.71(15) . .
O62 Al2 Al3 86.86(15) . .
O66 Al2 Al3 135.97(17) . .
O52 Al2 Al3 129.56(18) . .
O71 Al2 Al3 44.03(14) . .
Al10 Al2 Al3 121.21(9) . .
Al4 Al2 Al3 60.12(7) . .
O74 Al3 O59 94.9(2) . .
O74 Al3 O61 77.3(2) . .
O59 Al3 O61 171.3(2) . .
O74 Al3 O75 169.2(2) . .
O59 Al3 O75 93.5(2) . .
O61 Al3 O75 93.9(2) . .
O74 Al3 O39 96.4(2) . .
O59 Al3 O39 89.4(2) . .
O61 Al3 O39 95.1(2) . .
O75 Al3 O39 90.5(2) . .
O74 Al3 O71 94.2(2) . .
O59 Al3 O71 81.3(2) . .
O61 Al3 O71 95.5(2) . .
O75 Al3 O71 80.3(2) . .
O39 Al3 O71 166.4(2) . .
O74 Al3 Al13 38.67(16) . .
O59 Al3 Al13 132.53(18) . .
O61 Al3 Al13 39.15(15) . .
O75 Al3 Al13 131.55(18) . .
O39 Al3 Al13 102.38(17) . .
O71 Al3 Al13 91.23(15) . .
O74 Al3 Al4 96.15(17) . .
O59 Al3 Al4 37.67(16) . .
O61 Al3 Al4 138.49(19) . .
O75 Al3 Al4 86.29(16) . .
O39 Al3 Al4 126.36(18) . .
O71 Al3 Al4 43.60(13) . .
Al13 Al3 Al4 119.12(10) . .
O74 Al3 Al2 136.21(19) . .
O59 Al3 Al2 85.67(16) . .
O61 Al3 Al2 97.37(17) . .
O75 Al3 Al2 37.84(16) . .
O39 Al3 Al2 127.36(17) . .
O71 Al3 Al2 42.46(13) . .
Al13 Al3 Al2 118.97(9) . .
Al4 Al3 Al2 59.31(7) . .
O51 Al4 O59 94.7(2) . .
O51 Al4 O70 79.4(2) . .
O59 Al4 O70 170.8(2) . .
O51 Al4 O62 172.1(3) . .
O59 Al4 O62 92.4(2) . .
O70 Al4 O62 93.1(2) . .
O51 Al4 O44 92.8(2) . .
O59 Al4 O44 92.4(2) . .
O70 Al4 O44 94.9(2) . .
O62 Al4 O44 90.2(2) . .
O51 Al4 O71 94.9(2) . .
O59 Al4 O71 82.2(2) . .
O70 Al4 O71 91.3(2) . .
O62 Al4 O71 82.76(19) . .
O44 Al4 O71 170.9(2) . .
O51 Al4 Al5 39.12(17) . .
O59 Al4 Al5 132.90(18) . .
O70 Al4 Al5 40.43(15) . .
O62 Al4 Al5 133.20(18) . .
O44 Al4 Al5 97.55(19) . .
O71 Al4 Al5 91.53(15) . .
O51 Al4 Al2 137.55(18) . .
O59 Al4 Al2 86.88(17) . .
O70 Al4 Al2 92.71(16) . .
O62 Al4 Al2 39.58(14) . .
O44 Al4 Al2 129.56(18) . .
O71 Al4 Al2 43.18(13) . .
Al5 Al4 Al2 119.11(9) . .
O51 Al4 Al3 96.52(17) . .
O59 Al4 Al3 37.81(16) . .
O70 Al4 Al3 135.27(17) . .
O62 Al4 Al3 87.11(16) . .
O44 Al4 Al3 129.8(2) . .
O71 Al4 Al3 44.35(14) . .
Al5 Al4 Al3 119.91(9) . .
Al2 Al4 Al3 60.57(7) . .
O48 Al5 O51 93.7(2) . .
O48 Al5 O70 169.9(2) . .
O51 Al5 O70 78.6(2) . .
O48 Al5 O68 96.1(2) . .
O51 Al5 O68 170.1(2) . .
O70 Al5 O68 91.4(2) . .
O48 Al5 O42 90.8(2) . .
O51 Al5 O42 91.5(3) . .
O70 Al5 O42 96.0(2) . .
O68 Al5 O42 89.8(2) . .
O48 Al5 O73 83.0(2) . .
O51 Al5 O73 96.0(2) . .
O70 Al5 O73 91.2(2) . .
O68 Al5 O73 83.8(2) . .
O42 Al5 O73 170.5(3) . .
O48 Al5 Al4 131.78(19) . .
O51 Al5 Al4 38.87(15) . .
O70 Al5 Al4 39.87(16) . .
O68 Al5 Al4 131.18(17) . .
O42 Al5 Al4 97.29(19) . .
O73 Al5 Al4 92.17(16) . .
O48 Al5 Al6 87.82(18) . .
O51 Al5 Al6 139.94(18) . .
O70 Al5 Al6 93.77(18) . .
O68 Al5 Al6 39.45(15) . .
O42 Al5 Al6 128.6(2) . .
O73 Al5 Al6 44.45(15) . .
Al4 Al5 Al6 120.91(9) . .
O48 Al5 Al7 38.25(16) . .
O51 Al5 Al7 98.30(17) . .
O70 Al5 Al7 135.69(17) . .
O68 Al5 Al7 88.58(16) . .
O42 Al5 Al7 128.30(18) . .
O73 Al5 Al7 44.79(14) . .
Al4 Al5 Al7 121.39(9) . .
Al6 Al5 Al7 60.34(7) . .
O56 Al6 O64 95.9(2) . .
O56 Al6 O68 94.1(2) . .
O64 Al6 O68 169.8(2) . .
O56 Al6 O58 172.0(2) . .
O64 Al6 O58 77.9(2) . .
O68 Al6 O58 92.0(2) . .
O56 Al6 O46 90.3(2) . .
O64 Al6 O46 92.2(2) . .
O68 Al6 O46 89.9(2) . .
O58 Al6 O46 94.9(2) . .
O56 Al6 O73 82.7(2) . .
O64 Al6 O73 95.9(2) . .
O68 Al6 O73 83.2(2) . .
O58 Al6 O73 92.9(2) . .
O46 Al6 O73 169.8(2) . .
O56 Al6 Al8 133.13(18) . .
O64 Al6 Al8 38.50(15) . .
O68 Al6 Al8 131.27(17) . .
O58 Al6 Al8 39.91(15) . .
O46 Al6 Al8 99.41(18) . .
O73 Al6 Al8 90.79(15) . .
O56 Al6 Al5 86.19(18) . .
O64 Al6 Al5 138.89(19) . .
O68 Al6 Al5 39.75(16) . .
O58 Al6 Al5 95.21(18) . .
O46 Al6 Al5 128.86(18) . .
O73 Al6 Al5 43.52(14) . .
Al8 Al6 Al5 119.45(9) . .
O56 Al6 Al7 38.08(17) . .
O64 Al6 Al7 97.98(17) . .
O68 Al6 Al7 88.52(16) . .
O58 Al6 Al7 137.14(19) . .
O46 Al6 Al7 128.01(17) . .
O73 Al6 Al7 44.62(14) . .
Al8 Al6 Al7 119.65(9) . .
Al5 Al6 Al7 60.01(7) . .
O55 Al7 O48 92.4(2) . .
O55 Al7 O56 173.4(2) . .
O48 Al7 O56 93.7(2) . .
O55 Al7 O65 78.7(2) . .
O48 Al7 O65 168.0(3) . .
O56 Al7 O65 94.9(2) . .
O55 Al7 O38 91.8(2) . .
O48 Al7 O38 93.1(2) . .
O56 Al7 O38 90.6(2) . .
O65 Al7 O38 95.2(2) . .
O55 Al7 O73 96.3(2) . .
O48 Al7 O73 81.1(2) . .
O56 Al7 O73 82.0(2) . .
O65 Al7 O73 91.8(2) . .
O38 Al7 O73 170.2(2) . .
O55 Al7 Al12 38.66(16) . .
O48 Al7 Al12 129.7(2) . .
O56 Al7 Al12 134.80(19) . .
O65 Al7 Al12 40.34(17) . .
O38 Al7 Al12 98.12(19) . .
O73 Al7 Al12 91.63(15) . .
O55 Al7 Al5 97.43(18) . .
O48 Al7 Al5 37.85(15) . .
O56 Al7 Al5 85.74(17) . .
O65 Al7 Al5 134.70(18) . .
O38 Al7 Al5 130.1(2) . .
O73 Al7 Al5 43.33(14) . .
Al12 Al7 Al5 119.03(10) . .
O55 Al7 Al6 140.03(18) . .
O48 Al7 Al6 86.92(17) . .
O56 Al7 Al6 37.89(15) . .
O65 Al7 Al6 94.71(18) . .
O38 Al7 Al6 128.2(2) . .
O73 Al7 Al6 44.08(14) . .
Al12 Al7 Al6 120.97(9) . .
Al5 Al7 Al6 59.65(7) . .
O64 Al8 O60 94.3(2) . .
O64 Al8 O69 172.4(2) . .
O60 Al8 O69 92.9(2) . .
O64 Al8 O58 78.1(2) . .
O60 Al8 O58 170.2(2) . .
O69 Al8 O58 94.5(2) . .
O64 Al8 O49 93.8(2) . .
O60 Al8 O49 90.9(2) . .
O69 Al8 O49 88.6(2) . .
O58 Al8 O49 95.7(2) . .
O64 Al8 O47 95.9(2) . .
O60 Al8 O47 81.0(2) . .
O69 Al8 O47 82.7(2) . .
O58 Al8 O47 93.5(2) . .
O49 Al8 O47 167.8(2) . .
O64 Al8 Al6 38.62(16) . .
O60 Al8 Al6 131.46(17) . .
O69 Al8 Al6 133.78(17) . .
O58 Al8 Al6 39.99(15) . .
O49 Al8 Al6 101.01(17) . .
O47 Al8 Al6 91.20(15) . .
O64 Al8 Al10 139.38(19) . .
O60 Al8 Al10 86.55(17) . .
O69 Al8 Al10 38.70(16) . .
O58 Al8 Al10 95.21(18) . .
O49 Al8 Al10 126.81(17) . .
O47 Al8 Al10 44.04(14) . .
Al6 Al8 Al10 119.75(9) . .
O64 Al8 Al9 97.20(17) . .
O60 Al8 Al9 37.58(17) . .
O69 Al8 Al9 86.99(16) . .
O58 Al8 Al9 136.52(18) . .
O49 Al8 Al9 127.77(18) . .
O47 Al8 Al9 43.47(13) . .
Al6 Al8 Al9 118.78(9) . .
Al10 Al8 Al9 60.49(7) . .
O60 Al9 O53 172.9(2) . .
O60 Al9 O72 92.4(2) . .
O53 Al9 O72 94.2(2) . .
O60 Al9 O63 93.6(2) . .
O53 Al9 O63 79.6(2) . .
O72 Al9 O63 171.8(2) . .
O60 Al9 O76 91.3(2) . .
O53 Al9 O76 91.0(2) . .
O72 Al9 O76 93.7(2) . .
O63 Al9 O76 91.7(2) . .
O60 Al9 O47 82.0(2) . .
O53 Al9 O47 96.2(2) . .
O72 Al9 O47 82.0(2) . .
O63 Al9 O47 93.3(2) . .
O76 Al9 O47 171.9(2) . .
O60 Al9 Al11 133.65(18) . .
O53 Al9 Al11 39.32(16) . .
O72 Al9 Al11 132.43(18) . .
O63 Al9 Al11 40.63(16) . .
O76 Al9 Al11 95.87(19) . .
O47 Al9 Al11 92.05(15) . .
O60 Al9 Al8 38.05(16) . .
O53 Al9 Al8 139.81(19) . .
O72 Al9 Al8 86.17(16) . .
O63 Al9 Al8 95.13(17) . .
O76 Al9 Al8 129.2(2) . .
O47 Al9 Al8 44.00(15) . .
Al11 Al9 Al8 120.91(9) . .
O60 Al9 Al10 85.90(17) . .
O53 Al9 Al10 97.56(18) . .
O72 Al9 Al10 38.70(14) . .
O63 Al9 Al10 136.33(18) . .
O76 Al9 Al10 131.94(19) . .
O47 Al9 Al10 43.33(14) . .
Al11 Al9 Al10 119.99(10) . .
Al8 Al9 Al10 59.36(7) . .
O54 Al10 O69 172.5(2) . .
O54 Al10 O72 94.8(2) . .
O69 Al10 O72 92.6(2) . .
O54 Al10 O66 79.4(2) . .
O69 Al10 O66 93.1(2) . .
O72 Al10 O66 170.4(2) . .
O54 Al10 O50 90.0(2) . .
O69 Al10 O50 91.3(2) . .
O72 Al10 O50 92.0(2) . .
O66 Al10 O50 95.6(2) . .
O54 Al10 O47 96.1(2) . .
O69 Al10 O47 83.5(2) . .
O72 Al10 O47 81.77(19) . .
O66 Al10 O47 91.2(2) . .
O50 Al10 O47 171.6(2) . .
O54 Al10 Al2 38.74(15) . .
O69 Al10 Al2 133.77(17) . .
O72 Al10 Al2 132.32(18) . .
O66 Al10 Al2 40.91(15) . .
O50 Al10 Al2 96.70(17) . .
O47 Al10 Al2 91.63(15) . .
O54 Al10 Al8 140.03(17) . .
O69 Al10 Al8 38.97(15) . .
O72 Al10 Al8 86.75(16) . .
O66 Al10 Al8 92.78(16) . .
O50 Al10 Al8 129.95(18) . .
O47 Al10 Al8 44.49(14) . .
Al2 Al10 Al8 120.27(9) . .
O54 Al10 Al9 97.94(16) . .
O69 Al10 Al9 86.89(16) . .
O72 Al10 Al9 38.55(14) . .
O66 Al10 Al9 134.17(16) . .
O50 Al10 Al9 130.24(17) . .
O47 Al10 Al9 43.24(13) . .
Al2 Al10 Al9 119.58(9) . .
Al8 Al10 Al9 60.15(7) . .
O57 Al11 O53 173.3(3) . .
O57 Al11 O45 92.3(2) . .
O53 Al11 O45 94.2(2) . .
O57 Al11 O63 93.6(2) . .
O53 Al11 O63 79.7(2) . .
O45 Al11 O63 172.3(2) . .
O57 Al11 O43 91.3(2) . .
O53 Al11 O43 89.7(2) . .
O45 Al11 O43 92.0(2) . .
O63 Al11 O43 92.7(2) . .
O57 Al11 O37 83.9(2) . .
O53 Al11 O37 95.8(2) . .
O45 Al11 O37 82.4(2) . .
O63 Al11 O37 93.4(2) . .
O43 Al11 O37 172.5(2) . .
O57 Al11 Al9 134.07(19) . .
O53 Al11 Al9 39.25(17) . .
O45 Al11 Al9 132.53(18) . .
O63 Al11 Al9 40.82(15) . .
O43 Al11 Al9 95.60(18) . .
O37 Al11 Al9 91.90(15) . .
O57 Al11 Al12 39.00(16) . .
O53 Al11 Al12 140.20(18) . .
O45 Al11 Al12 87.32(18) . .
O63 Al11 Al12 94.30(17) . .
O43 Al11 Al12 130.08(18) . .
O37 Al11 Al12 44.93(14) . .
Al9 Al11 Al12 120.62(9) . .
O57 Al11 Al13 86.62(18) . .
O53 Al11 Al13 97.82(19) . .
O45 Al11 Al13 38.54(16) . .
O63 Al11 Al13 137.13(18) . .
O43 Al11 Al13 130.21(19) . .
O37 Al11 Al13 43.92(15) . .
Al9 Al11 Al13 120.61(9) . .
Al12 Al11 Al13 60.51(8) . .
O41 Al12 O55 95.6(3) . .
O41 Al12 O57 92.4(2) . .
O55 Al12 O57 171.6(3) . .
O41 Al12 O65 170.0(2) . .
O55 Al12 O65 78.8(2) . .
O57 Al12 O65 92.9(2) . .
O41 Al12 O67 93.3(2) . .
O55 Al12 O67 92.4(2) . .
O57 Al12 O67 89.7(2) . .
O65 Al12 O67 95.2(2) . .
O41 Al12 O37 80.9(2) . .
O55 Al12 O37 96.5(2) . .
O57 Al12 O37 82.3(2) . .
O65 Al12 O37 91.5(2) . .
O67 Al12 O37 169.8(2) . .
O41 Al12 Al7 132.87(19) . .
O55 Al12 Al7 38.78(17) . .
O57 Al12 Al7 132.81(19) . .
O65 Al12 Al7 40.31(16) . .
O67 Al12 Al7 98.55(18) . .
O37 Al12 Al7 91.53(15) . .
O41 Al12 Al11 86.40(18) . .
O55 Al12 Al11 139.47(17) . .
O57 Al12 Al11 38.56(15) . .
O65 Al12 Al11 92.50(18) . .
O67 Al12 Al11 128.01(19) . .
O37 Al12 Al11 43.75(14) . .
Al7 Al12 Al11 119.04(9) . .
O41 Al12 Al13 36.74(15) . .
O55 Al12 Al13 98.41(19) . .
O57 Al12 Al13 86.54(18) . .
O65 Al12 Al13 135.33(18) . .
O67 Al12 Al13 129.4(2) . .
O37 Al12 Al13 44.14(15) . .
Al7 Al12 Al13 120.18(9) . .
Al11 Al12 Al13 60.78(8) . .
O41 Al13 O74 95.5(2) . .
O41 Al13 O61 171.7(2) . .
O74 Al13 O61 77.1(2) . .
O41 Al13 O45 92.3(2) . .
O74 Al13 O45 170.1(2) . .
O61 Al13 O45 94.6(2) . .
O41 Al13 O40 92.3(2) . .
O74 Al13 O40 94.7(2) . .
O61 Al13 O40 92.3(2) . .
O45 Al13 O40 91.0(2) . .
O41 Al13 O37 80.7(2) . .
O74 Al13 O37 94.7(2) . .
O61 Al13 O37 95.8(2) . .
O45 Al13 O37 80.6(2) . .
O40 Al13 O37 168.8(2) . .
O41 Al13 Al3 133.14(19) . .
O74 Al13 Al3 38.68(15) . .
O61 Al13 Al3 38.99(16) . .
O45 Al13 Al3 132.22(17) . .
O40 Al13 Al3 99.41(18) . .
O37 Al13 Al3 91.75(15) . .
O41 Al13 Al12 36.80(17) . .
O74 Al13 Al12 97.27(18) . .
O61 Al13 Al12 139.23(18) . .
O45 Al13 Al12 85.45(18) . .
O40 Al13 Al12 128.48(18) . .
O37 Al13 Al12 43.88(14) . .
Al3 Al13 Al12 120.36(9) . .
O41 Al13 Al11 84.62(19) . .
O74 Al13 Al11 136.79(18) . .
O61 Al13 Al11 97.92(18) . .
O45 Al13 Al11 38.11(16) . .
O40 Al13 Al11 128.53(19) . .
O37 Al13 Al11 42.54(14) . .
Al3 Al13 Al11 119.63(9) . .
Al12 Al13 Al11 58.72(8) . .
O10 S1 O11 112.0(4) . .
O10 S1 O9 110.3(4) . .
O11 S1 O9 113.5(4) . .
O10 S1 C10 108.0(3) . .
O11 S1 C10 107.0(3) . .
O9 S1 C10 105.7(3) . .
O12 S2 O14 114.1(3) . .
O12 S2 O13 111.9(3) . .
O14 S2 O13 110.5(3) . .
O12 S2 C17 106.3(3) . .
O14 S2 C17 106.9(3) . .
O13 S2 C17 106.6(3) . .
O17 S3 O15 112.0(4) . .
O17 S3 O16 112.8(5) . .
O15 S3 O16 110.6(4) . .
O17 S3 C24 106.4(4) . .
O15 S3 C24 107.8(3) . .
O16 S3 C24 107.0(4) . .
O18 S4 O20 110.9(5) . .
O18 S4 O19 113.4(4) . .
O20 S4 O19 111.5(3) . .
O18 S4 C31 106.8(4) . .
O20 S4 C31 106.9(4) . .
O19 S4 C31 106.9(3) . .
O27 S5 O25 115.4(7) . .
O27 S5 O26 111.5(7) . .
O25 S5 O26 107.0(7) . .
O27 S5 C38 108.4(5) . .
O25 S5 C38 107.3(5) . .
O26 S5 C38 106.8(5) . .
O29 S6 O28 119.7(6) . .
O29 S6 O30 109.7(6) . .
O28 S6 O30 106.5(7) . .
O29 S6 C45 106.5(5) . .
O28 S6 C45 107.0(5) . .
O30 S6 C45 106.6(5) . .
O31 S7 O32 115.4(6) . .
O31 S7 O33 108.5(7) . .
O32 S7 O33 112.6(5) . .
O31 S7 C52 106.1(5) . .
O32 S7 C52 105.8(5) . .
O33 S7 C52 107.9(5) . .
O36 S8 O34 112.5(4) . .
O36 S8 O35 113.9(5) . .
O34 S8 O35 111.6(5) . .
O36 S8 C59 105.9(4) . .
O34 S8 C59 107.0(4) . .
O35 S8 C59 105.3(4) . .
O1 C1 C2 110.1(7) . .
O2 C2 C1 108.5(7) . .
O2 C3 C4 108.1(7) . .
O3 C4 C3 109.3(8) . .
O3 C5 C6 108.8(8) . .
O1 C6 C5 110.3(8) 2_656 .
O5 C7 C8 122.7(7) . .
O5 C7 C12 115.3(6) . .
C8 C7 C12 122.0(7) . .
C9 C8 C7 117.3(7) . .
C9 C8 C34 119.9(7) . .
C7 C8 C34 122.8(7) . .
C8 C9 C10 121.5(7) . .
C11 C10 C9 120.1(7) . .
C11 C10 S1 119.5(6) . .
C9 C10 S1 120.2(6) . .
C12 C11 C10 120.3(7) . .
C11 C12 C7 118.5(6) . .
C11 C12 C13 120.4(7) . .
C7 C12 C13 121.1(7) . .
C15 C13 C12 116.0(6) . .
O6 C14 C19 115.2(6) . .
O6 C14 C15 123.1(6) . .
C19 C14 C15 121.7(7) . .
C16 C15 C14 117.7(6) . .
C16 C15 C13 120.1(6) . .
C14 C15 C13 122.1(7) . .
C15 C16 C17 121.2(6) . .
C18 C17 C16 119.9(7) . .
C18 C17 S2 121.0(6) . .
C16 C17 S2 119.1(5) . .
C17 C18 C19 120.3(7) . .
C14 C19 C18 119.2(6) . .
C14 C19 C20 119.7(7) . .
C18 C19 C20 121.0(6) . .
C19 C20 C22 113.0(6) . .
O7 C21 C26 115.5(6) . .
O7 C21 C22 123.6(6) . .
C26 C21 C22 120.9(7) . .
C23 C22 C21 118.6(6) . .
C23 C22 C20 118.5(7) . .
C21 C22 C20 122.9(7) . .
C22 C23 C24 120.5(7) . .
C25 C24 C23 120.2(7) . .
C25 C24 S3 120.4(6) . .
C23 C24 S3 119.4(6) . .
C26 C25 C24 120.4(7) . .
C25 C26 C21 119.3(7) . .
C25 C26 C27 119.9(7) . .
C21 C26 C27 120.8(7) . .
C29 C27 C26 112.5(6) . .
O8 C28 C29 122.1(6) . .
O8 C28 C33 115.5(7) . .
C29 C28 C33 122.4(7) . .
C28 C29 C30 117.7(6) . .
C28 C29 C27 122.1(7) . .
C30 C29 C27 120.2(7) . .
C31 C30 C29 120.5(7) . .
C30 C31 C32 120.3(7) . .
C30 C31 S4 118.8(6) . .
C32 C31 S4 120.9(6) . .
C33 C32 C31 121.1(6) . .
C32 C33 C28 118.0(7) . .
C32 C33 C34 121.8(6) . .
C28 C33 C34 120.2(7) . .
C8 C34 C33 113.6(6) . .
O21 C35 C36 119.3(7) . .
O21 C35 C40 118.9(7) . .
C36 C35 C40 121.8(8) . .
C37 C36 C35 119.3(8) . .
C37 C36 C62 119.5(8) . .
C35 C36 C62 121.2(8) . .
C36 C37 C38 120.6(8) . .
C37 C38 C39 119.6(8) . .
C37 C38 S5 118.5(7) . .
C39 C38 S5 121.8(6) . .
C40 C39 C38 121.7(8) . .
C39 C40 C35 116.9(8) . .
C39 C40 C41 120.7(8) . .
C35 C40 C41 122.4(8) . .
C43 C41 C40 113.2(7) . .
O22 C42 C47 120.2(9) . .
O22 C42 C43 116.8(9) . .
C47 C42 C43 123.0(9) . .
C44 C43 C42 117.0(9) . .
C44 C43 C41 120.6(8) . .
C42 C43 C41 122.4(9) . .
C45 C44 C43 120.2(9) . .
C44 C45 C46 122.1(9) . .
C44 C45 S6 119.0(7) . .
C46 C45 S6 118.9(7) . .
C45 C46 C47 120.0(9) . .
C46 C47 C42 117.6(9) . .
C46 C47 C48 120.1(9) . .
C42 C47 C48 122.2(9) . .
C47 C48 C50 113.6(8) . .
O23 C49 C54 120.8(8) . .
O23 C49 C50 118.8(9) . .
C54 C49 C50 120.3(9) . .
C49 C50 C51 117.3(9) . .
C49 C50 C48 120.6(10) . .
C51 C50 C48 122.1(9) . .
C52 C51 C50 121.8(9) . .
C51 C52 C53 119.9(10) . .
C51 C52 S7 120.8(8) . .
C53 C52 S7 119.1(8) . .
C54 C53 C52 120.2(10) . .
C53 C54 C49 120.5(8) . .
C53 C54 C55 118.6(8) . .
C49 C54 C55 120.9(8) . .
C57 C55 C54 110.5(7) . .
O24 C56 C61 119.9(7) . .
O24 C56 C57 119.7(7) . .
C61 C56 C57 120.4(8) . .
C58 C57 C56 119.7(7) . .
C58 C57 C55 119.8(8) . .
C56 C57 C55 120.4(8) . .
C57 C58 C59 120.7(8) . .
C60 C59 C58 119.4(8) . .
C60 C59 S8 120.8(6) . .
C58 C59 S8 119.7(7) . .
C61 C60 C59 121.1(8) . .
C60 C61 C56 118.6(7) . .
C60 C61 C62 119.8(7) . .
C56 C61 C62 121.5(8) . .
C36 C62 C61 114.4(6) . .
C1 O1 C6 112.2(7) . 2_656
C1 O1 Na1 120.5(5) . .
C6 O1 Na1 115.1(5) 2_656 .
C3 O2 C2 112.3(7) . .
C3 O2 Na1 111.1(5) . .
C2 O2 Na1 111.1(5) . .
C5 O3 C4 112.4(7) . .
C5 O3 Na1 113.2(5) . .
C4 O3 Na1 120.8(5) . .
Al1 O37 Al11 123.7(3) . .
Al1 O37 Al12 123.6(3) . .
Al11 O37 Al12 91.3(2) . .
Al1 O37 Al13 123.6(3) . .
Al11 O37 Al13 93.5(2) . .
Al12 O37 Al13 92.0(2) . .
Al13 O41 Al12 106.5(3) . .
Al11 O45 Al13 103.3(2) . .
Al1 O47 Al9 122.6(2) . .
Al1 O47 Al10 123.1(3) . .
Al9 O47 Al10 93.4(2) . .
Al1 O47 Al8 124.7(2) . .
Al9 O47 Al8 92.5(2) . .
Al10 O47 Al8 91.47(19) . .
Al5 O48 Al7 103.9(2) . .
Al4 O51 Al5 102.0(2) . .
Al9 O53 Al11 101.4(3) . .
Al2 O54 Al10 102.3(2) . .
Al12 O55 Al7 102.6(3) . .
Al6 O56 Al7 104.0(3) . .
Al11 O57 Al12 102.4(2) . .
Al8 O58 Al6 100.1(2) . .
Al4 O59 Al3 104.5(3) . .
Al9 O60 Al8 104.4(3) . .
Al3 O61 Al13 101.9(2) . .
Al2 O62 Al4 100.6(2) . .
Al11 O63 Al9 98.6(2) . .
Al8 O64 Al6 102.9(2) . .
Al7 O65 Al12 99.4(3) . .
Al2 O66 Al10 98.1(2) . .
Al6 O68 Al5 100.8(2) . .
Al10 O69 Al8 102.3(2) . .
Al4 O70 Al5 99.7(2) . .
Al1 O71 Al2 123.3(2) . .
Al1 O71 Al4 122.8(2) . .
Al2 O71 Al4 92.80(19) . .
Al1 O71 Al3 123.7(2) . .
Al2 O71 Al3 93.5(2) . .
Al4 O71 Al3 92.1(2) . .
Al9 O72 Al10 102.7(2) . .
Al1 O73 Al5 123.4(3) . .
Al1 O73 Al6 125.5(3) . .
Al5 O73 Al6 92.0(2) . .
Al1 O73 Al7 123.1(2) . .
Al5 O73 Al7 91.9(2) . .
Al6 O73 Al7 91.3(2) . .
Al13 O74 Al3 102.6(2) . .
Al3 O75 Al2 104.4(2) . .

loop_
_geom_bond_atom_site_label_1
_geom_bond_atom_site_label_2
_geom_bond_distance
_geom_bond_site_symmetry_2
Na1 O4 2.358(5) 2_656
Na1 O4 2.358(5) .
Na1 O1 2.665(5) 2_656
Na1 O1 2.665(5) .
Na1 O3 2.712(6) 2_656
Na1 O3 2.712(6) .
Na1 O2 2.913(6) 2_656
Na1 O2 2.913(6) .
Al1 O73 1.815(5) .
Al1 O37 1.821(5) .
Al1 O71 1.834(5) .
Al1 O47 1.842(5) .
Al2 O54 1.830(5) .
Al2 O75 1.861(5) .
Al2 O62 1.881(5) .
Al2 O66 1.890(5) .
Al2 O52 1.921(5) .
Al2 O71 1.987(5) .
Al2 Al10 2.857(3) .
Al2 Al4 2.901(3) .
Al2 Al3 2.938(3) .
Al3 O74 1.846(5) .
Al3 O59 1.852(5) .
Al3 O61 1.853(5) .
Al3 O75 1.856(5) .
Al3 O39 1.929(6) .
Al3 O71 2.046(5) .
Al3 Al13 2.882(3) .
Al3 Al4 2.925(3) .
Al4 O51 1.835(5) .
Al4 O59 1.847(5) .
Al4 O70 1.860(6) .
Al4 O62 1.888(5) .
Al4 O44 1.924(5) .
Al4 O71 2.018(5) .
Al4 Al5 2.859(3) .
Al5 O48 1.837(5) .
Al5 O51 1.844(6) .
Al5 O70 1.881(5) .
Al5 O68 1.885(5) .
Al5 O42 1.937(5) .
Al5 O73 1.995(5) .
Al5 Al6 2.896(3) .
Al5 Al7 2.906(3) .
Al6 O56 1.846(5) .
Al6 O64 1.847(5) .
Al6 O68 1.873(5) .
Al6 O58 1.883(5) .
Al6 O46 1.961(6) .
Al6 O73 2.029(5) .
Al6 Al8 2.884(3) .
Al6 Al7 2.916(3) .
Al7 O55 1.841(6) .
Al7 O48 1.853(5) .
Al7 O56 1.853(5) .
Al7 O65 1.881(5) .
Al7 O38 1.936(5) .
Al7 O73 2.049(5) .
Al7 Al12 2.869(3) .
Al8 O64 1.842(5) .
Al8 O60 1.852(5) .
Al8 O69 1.859(5) .
Al8 O58 1.880(5) .
Al8 O49 1.941(5) .
Al8 O47 2.024(5) .
Al8 Al10 2.887(3) .
Al8 Al9 2.911(3) .
Al9 O60 1.832(5) .
Al9 O53 1.845(5) .
Al9 O72 1.866(5) .
Al9 O63 1.889(5) .
Al9 O76 1.922(5) .
Al9 O47 2.004(5) .
Al9 Al11 2.858(3) .
Al9 Al10 2.921(3) .
Al10 O54 1.837(5) .
Al10 O69 1.848(5) .
Al10 O72 1.872(5) .
Al10 O66 1.891(5) .
Al10 O50 1.921(5) .
Al10 O47 2.008(5) .
Al11 O57 1.838(5) .
Al11 O53 1.847(5) .
Al11 O45 1.865(6) .
Al11 O63 1.882(5) .
Al11 O43 1.938(5) .
Al11 O37 1.992(5) .
Al11 Al12 2.880(3) .
Al11 Al13 2.941(3) .
Al12 O41 1.832(6) .
Al12 O55 1.836(5) .
Al12 O57 1.856(5) .
Al12 O65 1.882(6) .
Al12 O67 1.934(5) .
Al12 O37 2.034(5) .
Al12 Al13 2.933(3) .
Al13 O41 1.830(5) .
Al13 O74 1.846(5) .
Al13 O61 1.859(5) .
Al13 O45 1.883(5) .
Al13 O40 1.917(6) .
Al13 O37 2.044(5) .
S1 O10 1.448(6) .
S1 O11 1.448(6) .
S1 O9 1.470(6) .
S1 C10 1.763(7) .
S2 O12 1.455(5) .
S2 O14 1.459(5) .
S2 O13 1.468(5) .
S2 C17 1.758(8) .
S3 O17 1.450(7) .
S3 O15 1.456(6) .
S3 O16 1.465(7) .
S3 C24 1.750(8) .
S4 O18 1.438(7) .
S4 O20 1.442(6) .
S4 O19 1.464(5) .
S4 C31 1.759(7) .
S5 O27 1.403(8) .
S5 O25 1.410(9) .
S5 O26 1.473(9) .
S5 C38 1.767(9) .
S6 O29 1.400(8) .
S6 O28 1.419(9) .
S6 O30 1.475(9) .
S6 C45 1.779(10) .
S7 O31 1.408(9) .
S7 O32 1.457(7) .
S7 O33 1.483(8) .
S7 C52 1.777(11) .
S8 O36 1.434(7) .
S8 O34 1.442(6) .
S8 O35 1.451(7) .
S8 C59 1.760(10) .
C1 O1 1.413(11) .
C1 C2 1.480(14) .
C2 O2 1.430(10) .
C3 O2 1.423(11) .
C3 C4 1.479(14) .
C4 O3 1.430(11) .
C5 O3 1.408(11) .
C5 C6 1.453(15) .
C6 O1 1.423(11) 2_656
C7 O5 1.368(9) .
C7 C8 1.392(10) .
C7 C12 1.419(11) .
C8 C9 1.389(10) .
C8 C34 1.505(10) .
C9 C10 1.392(11) .
C10 C11 1.390(10) .
C11 C12 1.378(10) .
C12 C13 1.527(10) .
C13 C15 1.516(10) .
C14 O6 1.344(9) .
C14 C19 1.387(10) .
C14 C15 1.406(10) .
C15 C16 1.377(10) .
C16 C17 1.404(10) .
C17 C18 1.378(10) .
C18 C19 1.387(10) .
C19 C20 1.527(9) .
C20 C22 1.528(10) .
C21 O7 1.361(8) .
C21 C26 1.405(10) .
C21 C22 1.410(10) .
C22 C23 1.380(10) .
C23 C24 1.402(10) .
C24 C25 1.389(11) .
C25 C26 1.376(10) .
C26 C27 1.516(10) .
C27 C29 1.512(10) .
C28 O8 1.360(9) .
C28 C29 1.396(11) .
C28 C33 1.399(10) .
C29 C30 1.406(10) .
C30 C31 1.383(10) .
C31 C32 1.390(11) .
C32 C33 1.379(10) .
C33 C34 1.526(10) .
C35 O21 1.359(10) .
C35 C36 1.384(12) .
C35 C40 1.416(11) .
C36 C37 1.379(12) .
C36 C62 1.515(11) .
C37 C38 1.385(11) .
C38 C39 1.390(12) .
C39 C40 1.388(12) .
C40 C41 1.516(12) .
C41 C43 1.504(13) .
C42 O22 1.381(11) .
C42 C47 1.402(14) .
C42 C43 1.403(13) .
C43 C44 1.401(13) .
C44 C45 1.373(13) .
C45 C46 1.381(12) .
C46 C47 1.388(14) .
C47 C48 1.497(12) .
C48 C50 1.504(14) .
C49 O23 1.344(11) .
C49 C54 1.403(13) .
C49 C50 1.411(12) .
C50 C51 1.414(15) .
C51 C52 1.376(15) .
C52 C53 1.389(13) .
C53 C54 1.377(13) .
C54 C55 1.531(12) .
C55 C57 1.525(11) .
C56 O24 1.351(10) .
C56 C61 1.404(11) .
C56 C57 1.407(11) .
C57 C58 1.364(12) .
C58 C59 1.402(11) .
C59 C60 1.392(12) .
C60 C61 1.386(12) .
C61 C62 1.527(11) .
O1 C6 1.423(11) 2_656
